data_7209953
loop_
_publ_author_name
'Bia\/lo\'nska, Agata'
'Ciunik, Zbigniew'

_publ_section_title
;
 Solid solutions of quasi-isomorphous diastereomeric salts -- kinetics
 versus thermodynamics
;
_journal_issue 28
_journal_name_full CrystEngComm
_journal_page_first 5681
_journal_paper_doi 10.1039/c3ce40512e
_journal_volume 15
_journal_year 2013
_chemical_absolute_configuration rm
_chemical_formula_moiety 'C10 H9 N2 O5, C23 H27 N2 O4, C3 H8 O2'
_chemical_formula_sum 'C36 H44 N4 O11'
_chemical_formula_weight 708.75
_chemical_name_systematic
;
brucinium N-(3-nitrobenzoy)-(D~0.51~L~0.49~)-alaninate propan-1,3-diol solvate
;
_space_group_IT_number 19
_symmetry_cell_setting orthorhombic
_symmetry_space_group_name_Hall 'P 2ac 2ab'
_symmetry_space_group_name_H-M 'P 21 21 21'
_atom_sites_solution_hydrogens geom
_atom_sites_solution_primary direct
_atom_sites_solution_secondary difmap
_audit_creation_method SHELXL-97
_cell_angle_alpha 90.00
_cell_angle_beta 90.00
_cell_angle_gamma 90.00
_cell_formula_units_Z 4
_cell_length_a 7.882(2)
_cell_length_b 12.211(3)
_cell_length_c 35.713(6)
_cell_measurement_reflns_used 2219
_cell_measurement_temperature 293(2)
_cell_measurement_theta_max 28.7632
_cell_measurement_theta_min 2.8192
_cell_volume 3437.3(13)
_computing_cell_refinement
;
CrysAlisPro, Agilent Technologies,
Version 1.171.35.19 (release 27-10-2011 CrysAlis171 .NET)
(compiled Oct 27 2011,15:02:11)
;
_computing_data_collection
;
CrysAlisPro, Agilent Technologies,
Version 1.171.35.19 (release 27-10-2011 CrysAlis171 .NET)
(compiled Oct 27 2011,15:02:11)
;
_computing_data_reduction
;
CrysAlisPro, Agilent Technologies,
Version 1.171.35.19 (release 27-10-2011 CrysAlis171 .NET)
(compiled Oct 27 2011,15:02:11)
;
_computing_structure_refinement
;
SHELXL-97 (Sheldrick, G. M. (2008). <i>Acta Cryst.</i> <b>A64</b>, 112-122.)
;
_computing_structure_solution
;
SIR2004 (Burla, M. C., Caliandro, R., Camalli, M., Carrozzini, B.,
Cascarano, G. L., De Caro, L., Giacovazzo, C., Polidori G.,
Spagna, R., J. Appl. Cryst. 2005. 38, 381-388.)
;
_diffrn_ambient_temperature 293(2)
_diffrn_measured_fraction_theta_full 0.983
_diffrn_measured_fraction_theta_max 0.983
_diffrn_measurement_device_type 'Xcalibur, Ruby'
_diffrn_measurement_method '\w scan'
_diffrn_radiation_monochromator graphite
_diffrn_radiation_source 'fine-focus sealed tube'
_diffrn_radiation_type MoK\a
_diffrn_radiation_wavelength 0.71073
_diffrn_reflns_av_R_equivalents 0.1067
_diffrn_reflns_av_sigmaI/netI 0.1024
_diffrn_reflns_limit_h_max 10
_diffrn_reflns_limit_h_min -9
_diffrn_reflns_limit_k_max 15
_diffrn_reflns_limit_k_min -10
_diffrn_reflns_limit_l_max 25
_diffrn_reflns_limit_l_min -45
_diffrn_reflns_number 10353
_diffrn_reflns_theta_full 26.99
_diffrn_reflns_theta_max 26.99
_diffrn_reflns_theta_min 2.82
_diffrn_standards_number 0
_exptl_absorpt_coefficient_mu 0.102
_exptl_absorpt_correction_type none
_exptl_crystal_colour colorless
_exptl_crystal_density_diffrn 1.370
_exptl_crystal_density_method 'not measured'
_exptl_crystal_description needle
_exptl_crystal_F_000 1504
_refine_diff_density_max 0.197
_refine_diff_density_min -0.221
_refine_diff_density_rms 0.045
_refine_ls_extinction_coef 0.0024(7)
_refine_ls_extinction_expression Fc^*^=kFc[1+0.001xFc^2^\l^3^/sin(2\q)]^-1/4^
_refine_ls_extinction_method SHELXL
_refine_ls_goodness_of_fit_ref 0.984
_refine_ls_hydrogen_treatment constr
_refine_ls_matrix_type full
_refine_ls_number_parameters 701
_refine_ls_number_reflns 4178
_refine_ls_number_restraints 735
_refine_ls_restrained_S_all 0.904
_refine_ls_R_factor_all 0.1498
_refine_ls_R_factor_gt 0.0704
_refine_ls_shift/su_max 0.001
_refine_ls_shift/su_mean 0.000
_refine_ls_structure_factor_coef Fsqd
_refine_ls_weighting_details 'calc w=1/[\s^2^(Fo^2^)+(0.0825P)^2^+0.0000P] where P=(Fo^2^+2Fc^2^)/3'
_refine_ls_weighting_scheme calc
_refine_ls_wR_factor_gt 0.1648
_refine_ls_wR_factor_ref 0.2160
_reflns_number_gt 1893
_reflns_number_total 4178
_reflns_threshold_expression >2sigma(I)
_cod_data_source_file c3ce40512e.txt
_cod_data_source_block b3nb(dl)a/13pr1
_cod_database_code 7209953

loop_
_symmetry_equiv_pos_as_xyz
'x, y, z'
'-x+1/2, -y, z+1/2'
'-x, y+1/2, -z+1/2'
'x+1/2, -y+1/2, -z'

loop_
_atom_site_label
_atom_site_type_symbol
_atom_site_fract_x
_atom_site_fract_y
_atom_site_fract_z
_atom_site_U_iso_or_equiv
_atom_site_adp_type
_atom_site_occupancy
_atom_site_symmetry_multiplicity
_atom_site_calc_flag
_atom_site_refinement_flags
_atom_site_disorder_assembly
_atom_site_disorder_group
O1 O 0.8038(6) 0.2455(3) 0.17704(12) 0.0677(12) Uani 1 1 d . . .
O2 O 0.7573(7) 0.8194(3) 0.31871(13) 0.0772(14) Uani 1 1 d . . .
O3 O 0.7219(7) 0.9398(3) 0.25991(13) 0.0846(16) Uani 1 1 d . . .
O4 O 0.7819(9) 0.4192(4) 0.29285(13) 0.101(2) Uani 1 1 d . . .
N1 N 0.8387(7) 0.4984(3) 0.23674(13) 0.0598(14) Uani 1 1 d . . .
N2 N 0.8638(9) 0.6007(4) 0.11306(14) 0.0728(17) Uani 1 1 d . . .
H2A H 0.8682 0.6592 0.0973 0.087 Uiso 1 1 calc R . .
C1 C 0.8006(8) 0.6553(5) 0.28223(17) 0.0592(15) Uani 1 1 d . . .
H1A H 0.8070 0.6116 0.3035 0.071 Uiso 1 1 calc R . .
C2 C 0.7734(9) 0.7666(4) 0.28543(18) 0.0606(16) Uani 1 1 d . . .
C3 C 0.7564(8) 0.8311(4) 0.25308(19) 0.0628(17) Uani 1 1 d . . .
C4 C 0.7785(9) 0.7854(4) 0.21899(18) 0.0612(16) Uani 1 1 d . . .
H4A H 0.7721 0.8294 0.1978 0.073 Uiso 1 1 calc R . .
C5 C 0.8106(8) 0.6741(4) 0.21493(16) 0.0545(14) Uani 1 1 d . . .
C6 C 0.8181(8) 0.6096(4) 0.24723(16) 0.0533(14) Uani 1 1 d . . .
C7 C 0.8520(8) 0.6068(4) 0.18122(17) 0.0554(15) Uani 1 1 d . . .
C8 C 0.8362(8) 0.4870(4) 0.19559(15) 0.0516(14) Uani 1 1 d . . .
H8A H 0.9337 0.4436 0.1872 0.062 Uiso 1 1 calc R . .
C9 C 0.7992(9) 0.4113(5) 0.2587(2) 0.0695(18) Uani 1 1 d . . .
C10 C 0.7682(10) 0.3045(4) 0.23892(18) 0.0656(17) Uani 1 1 d . . .
H10A H 0.6928 0.2608 0.2543 0.079 Uiso 1 1 calc R . .
H10B H 0.8753 0.2656 0.2374 0.079 Uiso 1 1 calc R . .
C11 C 0.6925(8) 0.3102(4) 0.19942(18) 0.0596(16) Uani 1 1 d . . .
H11A H 0.5808 0.2751 0.1998 0.072 Uiso 1 1 calc R . .
C12 C 0.7424(11) 0.2241(5) 0.1392(2) 0.077(2) Uani 1 1 d . . .
H12A H 0.6196 0.2186 0.1395 0.092 Uiso 1 1 calc R . .
H12B H 0.7878 0.1549 0.1304 0.092 Uiso 1 1 calc R . .
C13 C 0.7955(10) 0.3143(5) 0.11321(19) 0.0730(19) Uani 1 1 d . . .
H13A H 0.8700 0.2983 0.0938 0.088 Uiso 1 1 calc R . .
C14 C 0.7400(10) 0.4153(5) 0.11703(18) 0.0715(19) Uani 1 1 d . . .
C15 C 0.7951(13) 0.5048(5) 0.09108(19) 0.089(2) Uani 1 1 d . . .
H15A H 0.6995 0.5285 0.0760 0.106 Uiso 1 1 calc R . .
H15B H 0.8822 0.4774 0.0743 0.106 Uiso 1 1 calc R . .
C16 C 1.0386(10) 0.5830(6) 0.12816(18) 0.0722(19) Uani 1 1 d . . .
H16A H 1.0660 0.5056 0.1288 0.087 Uiso 1 1 calc R . .
H16B H 1.1221 0.6206 0.1129 0.087 Uiso 1 1 calc R . .
C17 C 1.0342(9) 0.6294(5) 0.16671(19) 0.0673(18) Uani 1 1 d . . .
H17A H 1.0572 0.7074 0.1662 0.081 Uiso 1 1 calc R . .
H17B H 1.1176 0.5938 0.1826 0.081 Uiso 1 1 calc R . .
C18 C 0.6711(8) 0.4276(4) 0.18637(16) 0.0558(15) Uani 1 1 d . . .
H18A H 0.5845 0.4599 0.2027 0.067 Uiso 1 1 calc R . .
C19 C 0.6114(8) 0.4487(4) 0.14607(19) 0.0615(17) Uani 1 1 d . . .
H19A H 0.5049 0.4094 0.1416 0.074 Uiso 1 1 calc R . .
C20 C 0.5799(9) 0.5724(4) 0.14319(19) 0.0690(18) Uani 1 1 d . . .
H20A H 0.5259 0.5893 0.1195 0.083 Uiso 1 1 calc R . .
H20B H 0.5050 0.5957 0.1632 0.083 Uiso 1 1 calc R . .
C21 C 0.7458(9) 0.6316(4) 0.14603(17) 0.0635(18) Uani 1 1 d . . .
H21A H 0.7238 0.7106 0.1450 0.076 Uiso 1 1 calc R . .
C22 C 0.7820(12) 0.7560(6) 0.35201(18) 0.088(2) Uani 1 1 d . . .
H22A H 0.7697 0.8024 0.3736 0.132 Uiso 1 1 calc R . .
H22B H 0.8937 0.7247 0.3518 0.132 Uiso 1 1 calc R . .
H22C H 0.6990 0.6985 0.3530 0.132 Uiso 1 1 calc R . .
C23 C 0.7012(15) 1.0071(5) 0.2280(2) 0.116(4) Uani 1 1 d . . .
H23A H 0.6758 1.0806 0.2357 0.174 Uiso 1 1 calc R . .
H23B H 0.6097 0.9795 0.2129 0.174 Uiso 1 1 calc R . .
H23C H 0.8040 1.0070 0.2135 0.174 Uiso 1 1 calc R . .
O5 O 0.2143(17) 0.2799(9) 0.4284(4) 0.072(3) Uani 0.487(7) 1 d P A 1
O6 O 0.0376(15) 0.1900(8) 0.4649(3) 0.094(4) Uani 0.487(7) 1 d P A 1
O51 O 0.094(2) 0.2728(9) 0.4307(4) 0.084(4) Uani 0.513(7) 1 d P A 2
O61 O 0.2560(18) 0.1843(7) 0.4707(4) 0.118(5) Uani 0.513(7) 1 d P A 2
O7 O 0.1679(9) 0.5748(4) 0.4606(2) 0.132(2) Uani 1 1 d . . .
O8 O 0.5549(10) 0.9040(5) 0.4380(2) 0.130(3) Uani 1 1 d . A .
O9 O 0.8221(11) 0.8956(4) 0.43953(17) 0.110(2) Uani 1 1 d . A .
N4 N 0.6812(13) 0.8527(5) 0.44400(18) 0.0857(19) Uani 1 1 d . . .
C24 C 0.1477(11) 0.2655(5) 0.4601(2) 0.0674(19) Uani 1 1 d . . .
C25 C 0.1512(10) 0.3636(5) 0.4881(2) 0.0710(19) Uani 1 1 d . . .
H25A H 0.2464 0.4101 0.4804 0.085 Uiso 0.487(7) 1 calc PR A 1
H25B H 0.0616 0.4117 0.4803 0.085 Uiso 0.513(7) 1 d PR A 2
N3 N 0.0113(13) 0.4243(7) 0.4841(3) 0.059(3) Uani 0.487(7) 1 d PU . 1
H3A H -0.0848 0.3947 0.4894 0.070 Uiso 0.487(7) 1 calc PR A 1
C26 C 0.192(3) 0.325(2) 0.5289(7) 0.100(5) Uani 0.487(7) 1 d PU . 1
H26A H 0.1920 0.3865 0.5455 0.149 Uiso 0.487(7) 1 calc PR A 1
H26B H 0.3010 0.2899 0.5294 0.149 Uiso 0.487(7) 1 calc PR A 1
H26C H 0.1067 0.2733 0.5369 0.149 Uiso 0.487(7) 1 calc PR A 1
C27 C 0.0116(16) 0.5271(9) 0.4724(4) 0.057(4) Uani 0.487(7) 1 d PU . 1
C28 C 0.842(2) 0.5835(15) 0.4700(5) 0.069(4) Uani 0.487(7) 1 d PU . 1
C29 C 0.845(2) 0.6944(15) 0.4595(5) 0.064(4) Uani 0.487(7) 1 d PU . 1
H29B H 0.9484 0.7273 0.4538 0.076 Uiso 0.487(7) 1 calc PR A 1
C30 C 0.699(2) 0.7548(15) 0.4576(7) 0.050(4) Uani 0.487(7) 1 d PU . 1
C31 C 0.540(3) 0.7037(18) 0.4648(7) 0.063(5) Uani 0.487(7) 1 d PU . 1
H31 H 0.4393 0.7419 0.4616 0.075 Uiso 0.487(7) 1 calc PR A 1
C32 C 0.540(3) 0.5964(19) 0.4766(8) 0.071(5) Uani 0.487(7) 1 d PU . 1
H32B H 0.4372 0.5627 0.4823 0.085 Uiso 0.487(7) 1 calc PR A 1
C33 C 0.687(3) 0.5389(17) 0.4802(6) 0.070(4) Uani 0.487(7) 1 d PU . 1
H33B H 0.6827 0.4679 0.4896 0.084 Uiso 0.487(7) 1 calc PR A 1
N31 N 0.2984(12) 0.4248(7) 0.4850(3) 0.058(3) Uani 0.513(7) 1 d PU . 2
H31B H 0.3896 0.3940 0.4930 0.070 Uiso 0.513(7) 1 calc PR A 2
C261 C 0.104(3) 0.3226(19) 0.5264(7) 0.100(5) Uani 0.513(7) 1 d PU . 2
H26D H 0.1033 0.3827 0.5437 0.149 Uiso 0.513(7) 1 calc PR A 2
H26E H 0.1857 0.2691 0.5345 0.149 Uiso 0.513(7) 1 calc PR A 2
H26F H -0.0064 0.2898 0.5256 0.149 Uiso 0.513(7) 1 calc PR A 2
C271 C 0.3157(16) 0.5239(9) 0.4714(4) 0.061(3) Uani 0.513(7) 1 d PU . 2
C281 C 0.481(2) 0.5792(16) 0.4728(6) 0.059(4) Uani 0.513(7) 1 d PU . 2
C291 C 0.500(3) 0.6810(16) 0.4579(6) 0.057(4) Uani 0.513(7) 1 d PU . 2
H29A H 0.4072 0.7159 0.4472 0.068 Uiso 0.513(7) 1 calc PR A 2
C301 C 0.649(2) 0.7309(13) 0.4584(6) 0.048(3) Uani 0.513(7) 1 d PU . 2
C311 C 0.796(2) 0.6835(16) 0.4730(5) 0.069(4) Uani 0.513(7) 1 d PU . 2
H31A H 0.8984 0.7209 0.4723 0.083 Uiso 0.513(7) 1 calc PR A 2
C321 C 0.786(2) 0.5856(14) 0.4876(5) 0.072(4) Uani 0.513(7) 1 d PU . 2
H32A H 0.8831 0.5500 0.4962 0.086 Uiso 0.513(7) 1 calc PR A 2
C331 C 0.619(2) 0.5334(16) 0.4901(5) 0.068(4) Uani 0.513(7) 1 d PU . 2
H33A H 0.6068 0.4686 0.5035 0.082 Uiso 0.513(7) 1 calc PR A 2
O101 O 1.162(4) 0.438(3) 0.3681(10) 0.152(7) Uani 0.229(9) 1 d PDU B 1
H101 H 1.2280 0.4057 0.3818 0.228 Uiso 0.229(9) 1 calc PR B 1
C101 C 1.017(4) 0.403(3) 0.3729(16) 0.150(5) Uani 0.229(9) 1 d PDU B 1
H10C H 1.0107 0.3814 0.3990 0.180 Uiso 0.229(9) 1 calc PR B 1
H10D H 1.0091 0.3363 0.3583 0.180 Uiso 0.229(9) 1 calc PR B 1
C102 C 0.852(4) 0.469(3) 0.3647(18) 0.150(4) Uani 0.229(9) 1 d PDU B 1
H10E H 0.8446 0.4913 0.3388 0.179 Uiso 0.229(9) 1 calc PR B 1
H10F H 0.8404 0.5319 0.3810 0.179 Uiso 0.229(9) 1 calc PR B 1
O103 O 0.568(4) 0.388(3) 0.3740(12) 0.147(4) Uani 0.229(9) 1 d PDU B 1
H103 H 0.5368 0.3993 0.3525 0.221 Uiso 0.229(9) 1 calc PR B 1
C103 C 0.724(5) 0.376(3) 0.374(2) 0.150(4) Uani 0.229(9) 1 d PDU B 1
H10G H 0.7492 0.3160 0.3578 0.179 Uiso 0.229(9) 1 calc PR B 1
H10H H 0.7527 0.3517 0.3995 0.179 Uiso 0.229(9) 1 calc PR B 1
O111 O 0.860(3) 0.437(2) 0.3854(7) 0.150(4) Uani 0.346(10) 1 d PDU C 2
H111 H 0.9206 0.4179 0.4029 0.226 Uiso 0.346(10) 1 calc PR C 2
C111 C 0.710(4) 0.433(4) 0.3949(8) 0.149(4) Uani 0.346(10) 1 d PDU C 2
H11B H 0.6973 0.4743 0.4179 0.179 Uiso 0.346(10) 1 calc PR C 2
H11C H 0.6830 0.3573 0.4005 0.179 Uiso 0.346(10) 1 calc PR C 2
C112 C 0.578(2) 0.476(3) 0.3662(10) 0.149(4) Uani 0.346(10) 1 d PDU C 2
H11D H 0.5787 0.5554 0.3644 0.179 Uiso 0.346(10) 1 calc PR C 2
H11E H 0.5932 0.4442 0.3416 0.179 Uiso 0.346(10) 1 calc PR C 2
O113 O 0.290(3) 0.419(3) 0.3665(9) 0.139(5) Uani 0.346(10) 1 d PDU C 2
H113 H 0.2151 0.3897 0.3789 0.208 Uiso 0.346(10) 1 calc PR C 2
C113 C 0.417(3) 0.432(3) 0.3862(8) 0.144(4) Uani 0.346(10) 1 d PDU C 2
H11F H 0.4446 0.3626 0.3977 0.173 Uiso 0.346(10) 1 calc PR C 2
H11G H 0.3879 0.4827 0.4062 0.173 Uiso 0.346(10) 1 calc PR C 2
O121 O 0.947(4) 0.539(2) 0.3984(9) 0.148(5) Uani 0.248(7) 1 d PDU D 3
H121 H 0.9665 0.5224 0.4203 0.222 Uiso 0.248(7) 1 calc PR D 3
C121 C 0.814(6) 0.495(3) 0.3884(16) 0.150(4) Uani 0.248(7) 1 d PDU D 3
H12C H 0.8085 0.4980 0.3613 0.180 Uiso 0.248(7) 1 calc PR D 3
H12D H 0.7201 0.5390 0.3978 0.180 Uiso 0.248(7) 1 calc PR D 3
C122 C 0.784(5) 0.375(2) 0.4007(14) 0.150(4) Uani 0.248(7) 1 d PDU D 3
H12E H 0.7768 0.3673 0.4277 0.180 Uiso 0.248(7) 1 calc PR D 3
H12F H 0.8706 0.3257 0.3910 0.180 Uiso 0.248(7) 1 calc PR D 3
O123 O 0.612(4) 0.313(2) 0.3502(8) 0.149(4) Uani 0.248(7) 1 d PDU D 3
H123 H 0.6636 0.3522 0.3353 0.223 Uiso 0.248(7) 1 calc PR D 3
C123 C 0.610(4) 0.358(3) 0.3812(12) 0.148(4) Uani 0.248(7) 1 d PDU D 3
H12G H 0.5384 0.3151 0.3977 0.178 Uiso 0.248(7) 1 calc PR D 3
H12H H 0.5567 0.4293 0.3784 0.178 Uiso 0.248(7) 1 calc PR D 3
O131 O 0.692(6) 0.478(3) 0.3801(16) 0.149(4) Uani 0.178(9) 1 d PDU E 4
H131 H 0.7026 0.4845 0.3574 0.223 Uiso 0.178(9) 1 calc PR E 4
C131 C 0.688(5) 0.380(4) 0.388(3) 0.149(4) Uani 0.178(9) 1 d PDU E 4
H13B H 0.7469 0.3729 0.4121 0.179 Uiso 0.178(9) 1 calc PR E 4
H13C H 0.7574 0.3424 0.3699 0.179 Uiso 0.178(9) 1 calc PR E 4
C132 C 0.522(6) 0.312(4) 0.3921(17) 0.148(4) Uani 0.178(9) 1 d PDU E 4
H13D H 0.5354 0.2376 0.3829 0.178 Uiso 0.178(9) 1 calc PR E 4
H13E H 0.4795 0.3107 0.4175 0.178 Uiso 0.178(9) 1 calc PR E 4
O133 O 0.275(7) 0.425(7) 0.3748(18) 0.141(5) Uani 0.178(9) 1 d PDU E 4
H133 H 0.2221 0.3835 0.3885 0.212 Uiso 0.178(9) 1 calc PR E 4
C133 C 0.410(7) 0.383(5) 0.3657(13) 0.144(4) Uani 0.178(9) 1 d PDU E 4
H13F H 0.4824 0.4422 0.3571 0.173 Uiso 0.178(9) 1 calc PR E 4
H13G H 0.3862 0.3380 0.3440 0.173 Uiso 0.178(9) 1 calc PR E 4

loop_
_atom_site_aniso_label
_atom_site_aniso_U_11
_atom_site_aniso_U_22
_atom_site_aniso_U_33
_atom_site_aniso_U_23
_atom_site_aniso_U_13
_atom_site_aniso_U_12
O1 0.085(3) 0.053(2) 0.065(3) -0.003(2) 0.004(3) -0.001(2)
O2 0.097(3) 0.072(2) 0.063(3) -0.018(2) 0.017(3) 0.000(3)
O3 0.127(4) 0.053(2) 0.073(3) -0.019(2) 0.019(3) -0.005(3)
O4 0.181(6) 0.074(2) 0.047(3) 0.003(2) 0.012(4) -0.006(4)
N1 0.082(4) 0.052(2) 0.046(3) 0.005(2) 0.000(3) -0.005(3)
N2 0.119(5) 0.053(3) 0.047(3) -0.001(2) 0.005(4) -0.021(3)
C1 0.065(4) 0.067(3) 0.046(3) 0.003(3) -0.004(3) -0.004(3)
C2 0.072(4) 0.056(3) 0.054(4) -0.012(3) 0.013(4) -0.003(3)
C3 0.075(4) 0.050(3) 0.064(4) -0.007(3) -0.004(4) 0.002(3)
C4 0.079(4) 0.051(3) 0.053(4) 0.004(3) 0.003(4) -0.009(3)
C5 0.070(4) 0.046(3) 0.047(3) -0.003(2) 0.009(4) -0.003(3)
C6 0.073(4) 0.042(3) 0.044(3) -0.003(2) -0.008(3) -0.002(3)
C7 0.069(4) 0.047(3) 0.050(3) -0.007(3) 0.003(3) -0.016(3)
C8 0.059(4) 0.050(3) 0.046(3) -0.007(3) 0.004(3) 0.003(3)
C9 0.085(4) 0.053(3) 0.070(5) 0.007(3) 0.001(4) 0.012(3)
C10 0.088(5) 0.051(3) 0.058(4) 0.001(3) 0.002(4) 0.000(3)
C11 0.057(3) 0.055(3) 0.067(4) -0.004(3) 0.017(4) -0.005(3)
C12 0.087(5) 0.063(3) 0.081(5) -0.023(4) 0.002(5) -0.010(4)
C13 0.088(5) 0.069(4) 0.063(4) -0.006(3) -0.012(4) -0.010(4)
C14 0.098(5) 0.057(3) 0.060(4) -0.008(3) -0.009(4) -0.012(4)
C15 0.132(7) 0.074(4) 0.060(4) -0.005(4) 0.000(5) -0.020(5)
C16 0.087(5) 0.088(4) 0.042(4) -0.007(4) 0.018(4) -0.025(4)
C17 0.076(4) 0.059(3) 0.066(4) 0.005(3) 0.018(4) -0.016(3)
C18 0.064(4) 0.044(3) 0.059(4) -0.004(3) 0.008(3) 0.000(3)
C19 0.060(4) 0.056(3) 0.069(4) -0.009(3) -0.002(4) -0.011(3)
C20 0.094(5) 0.060(3) 0.054(4) 0.000(3) -0.028(4) -0.004(4)
C21 0.092(5) 0.054(3) 0.044(3) 0.001(3) -0.004(4) -0.012(3)
C22 0.119(7) 0.097(4) 0.048(4) -0.012(4) -0.002(5) 0.009(5)
C23 0.194(11) 0.041(3) 0.113(7) 0.009(4) 0.011(8) 0.017(5)
O5 0.074(7) 0.070(6) 0.072(8) -0.006(5) 0.018(7) 0.010(6)
O6 0.108(9) 0.078(6) 0.095(9) -0.021(6) 0.037(8) -0.035(6)
O51 0.127(11) 0.067(6) 0.057(7) -0.005(6) -0.014(9) 0.044(8)
O61 0.159(12) 0.063(5) 0.133(10) -0.014(6) -0.058(9) 0.041(7)
O7 0.118(5) 0.085(3) 0.194(7) 0.037(4) -0.038(6) 0.013(4)
O8 0.139(6) 0.108(4) 0.143(6) 0.023(4) -0.044(5) 0.039(4)
O9 0.151(6) 0.079(3) 0.099(5) 0.008(3) -0.008(5) -0.002(4)
N4 0.127(6) 0.071(4) 0.059(4) 0.000(3) -0.007(5) 0.010(5)
C24 0.088(5) 0.049(3) 0.065(5) 0.000(3) 0.018(5) 0.006(4)
C25 0.080(5) 0.063(3) 0.070(5) -0.001(3) 0.003(4) -0.007(4)
N3 0.061(5) 0.043(4) 0.071(6) -0.007(5) -0.002(5) -0.005(4)
C26 0.097(9) 0.111(6) 0.090(7) -0.017(6) -0.001(8) 0.012(8)
C27 0.050(6) 0.049(6) 0.073(8) 0.009(5) 0.000(6) 0.003(5)
C28 0.072(7) 0.070(6) 0.066(7) 0.000(6) -0.002(6) 0.005(6)
C29 0.066(7) 0.068(6) 0.057(7) 0.009(6) 0.008(6) 0.008(6)
C30 0.046(7) 0.052(7) 0.052(5) -0.005(6) -0.001(6) -0.011(6)
C31 0.061(8) 0.064(7) 0.063(8) -0.001(6) -0.003(6) 0.005(6)
C32 0.065(8) 0.068(7) 0.079(7) -0.004(6) -0.006(7) 0.001(7)
C33 0.066(8) 0.066(6) 0.078(8) -0.003(6) 0.001(7) 0.009(7)
N31 0.050(5) 0.054(4) 0.070(6) -0.008(5) -0.006(5) 0.009(4)
C261 0.098(9) 0.115(6) 0.086(7) -0.019(6) 0.009(8) -0.001(7)
C271 0.059(6) 0.064(6) 0.059(6) 0.002(5) -0.004(6) 0.018(5)
C281 0.059(8) 0.054(6) 0.064(6) -0.009(5) -0.010(6) 0.003(6)
C291 0.060(7) 0.059(7) 0.052(7) -0.010(6) 0.000(6) -0.005(6)
C301 0.049(7) 0.046(6) 0.050(5) -0.005(5) 0.000(6) -0.019(5)
C311 0.067(7) 0.073(6) 0.067(7) 0.001(6) -0.002(6) -0.005(6)
C321 0.070(7) 0.069(5) 0.077(7) -0.008(6) -0.013(6) 0.011(6)
C331 0.069(8) 0.068(5) 0.068(7) 0.003(6) 0.003(6) 0.000(6)
O101 0.154(9) 0.152(9) 0.149(9) 0.002(7) 0.001(7) -0.003(7)
C101 0.151(7) 0.150(7) 0.149(7) -0.001(6) 0.000(6) -0.001(6)
C102 0.152(6) 0.149(5) 0.148(6) 0.000(4) -0.001(4) -0.002(4)
O103 0.148(5) 0.146(5) 0.147(5) 0.000(4) 0.001(4) -0.002(4)
C103 0.151(5) 0.150(5) 0.148(5) 0.000(4) 0.000(4) -0.002(4)
O111 0.152(5) 0.150(5) 0.149(5) -0.001(4) -0.002(4) -0.001(4)
C111 0.152(5) 0.148(5) 0.148(5) 0.000(4) 0.000(4) -0.003(4)
C112 0.151(6) 0.148(5) 0.149(6) 0.000(4) 0.001(4) 0.000(4)
O113 0.146(7) 0.134(6) 0.136(7) -0.004(6) -0.001(6) -0.003(5)
C113 0.147(6) 0.142(6) 0.144(6) 0.000(5) -0.001(5) -0.002(5)
O121 0.150(7) 0.148(6) 0.147(7) 0.001(5) -0.002(5) -0.005(5)
C121 0.151(6) 0.150(5) 0.149(6) 0.000(4) -0.001(4) -0.001(4)
C122 0.150(6) 0.151(5) 0.149(6) -0.001(4) 0.000(4) -0.002(4)
O123 0.151(6) 0.148(6) 0.147(6) 0.001(5) 0.002(5) -0.006(5)
C123 0.150(5) 0.148(5) 0.147(5) 0.000(4) 0.000(4) -0.004(4)
O131 0.151(5) 0.148(5) 0.148(5) 0.000(4) -0.001(4) -0.003(4)
C131 0.151(5) 0.149(5) 0.148(5) 0.000(4) 0.000(4) -0.003(4)
C132 0.150(6) 0.148(6) 0.147(6) -0.001(5) 0.001(5) -0.004(5)
O133 0.145(7) 0.138(6) 0.140(7) 0.000(6) -0.002(6) -0.003(6)
C133 0.147(6) 0.143(5) 0.143(6) -0.001(4) 0.000(5) -0.003(5)

loop_
_atom_type_symbol
_atom_type_description
_atom_type_scat_dispersion_real
_atom_type_scat_dispersion_imag
_atom_type_scat_source
C C 0.0033 0.0000 'International Tables Vol C Tables 4.2.6.8 and 6.1.1.4'
H H 0.0000 0.0000 'International Tables Vol C Tables 4.2.6.8 and 6.1.1.4'
N N 0.0061 0.0000 'International Tables Vol C Tables 4.2.6.8 and 6.1.1.4'
O O 0.0106 0.0000 'International Tables Vol C Tables 4.2.6.8 and 6.1.1.4'

loop_
_geom_angle_atom_site_label_1
_geom_angle_atom_site_label_2
_geom_angle_atom_site_label_3
_geom_angle
_geom_angle_site_symmetry_1
_geom_angle_site_symmetry_3
C11 O1 C12 114.5(5) . .
C2 O2 C22 117.2(5) . .
C3 O3 C23 116.1(5) . .
C9 N1 C6 124.8(5) . .
C9 N1 C8 119.9(5) . .
C6 N1 C8 110.6(4) . .
C16 N2 C15 113.9(6) . .
C16 N2 C21 108.3(5) . .
C15 N2 C21 111.7(6) . .
C16 N2 H2A 107.5 . .
C15 N2 H2A 107.5 . .
C21 N2 H2A 107.5 . .
C6 C1 C2 119.3(6) . .
C6 C1 H1A 120.3 . .
C2 C1 H1A 120.3 . .
O2 C2 C1 123.7(6) . .
O2 C2 C3 116.4(5) . .
C1 C2 C3 119.9(6) . .
C4 C3 O3 125.7(6) . .
C4 C3 C2 119.9(5) . .
O3 C3 C2 114.4(5) . .
C3 C4 C5 121.4(6) . .
C3 C4 H4A 119.3 . .
C5 C4 H4A 119.3 . .
C4 C5 C6 118.2(5) . .
C4 C5 C7 131.4(5) . .
C6 C5 C7 110.2(4) . .
C1 C6 C5 121.2(5) . .
C1 C6 N1 129.7(5) . .
C5 C6 N1 109.1(5) . .
C5 C7 C21 115.5(5) . .
C5 C7 C17 112.0(5) . .
C21 C7 C17 101.3(5) . .
C5 C7 C8 103.5(5) . .
C21 C7 C8 114.3(5) . .
C17 C7 C8 110.6(5) . .
N1 C8 C18 105.7(5) . .
N1 C8 C7 103.8(4) . .
C18 C8 C7 116.4(5) . .
N1 C8 H8A 110.2 . .
C18 C8 H8A 110.2 . .
C7 C8 H8A 110.2 . .
O4 C9 N1 122.5(6) . .
O4 C9 C10 121.1(6) . .
N1 C9 C10 116.4(6) . .
C9 C10 C11 117.1(5) . .
C9 C10 H10A 108.0 . .
C11 C10 H10A 108.0 . .
C9 C10 H10B 108.0 . .
C11 C10 H10B 108.0 . .
H10A C10 H10B 107.3 . .
O1 C11 C18 114.8(5) . .
O1 C11 C10 104.5(5) . .
C18 C11 C10 111.7(5) . .
O1 C11 H11A 108.5 . .
C18 C11 H11A 108.5 . .
C10 C11 H11A 108.5 . .
O1 C12 C13 110.4(5) . .
O1 C12 H12A 109.6 . .
C13 C12 H12A 109.6 . .
O1 C12 H12B 109.6 . .
C13 C12 H12B 109.6 . .
H12A C12 H12B 108.1 . .
C14 C13 C12 122.1(7) . .
C14 C13 H13A 118.9 . .
C12 C13 H13A 118.9 . .
C13 C14 C15 121.6(7) . .
C13 C14 C19 123.3(6) . .
C15 C14 C19 115.1(6) . .
C14 C15 N2 110.4(5) . .
C14 C15 H15A 109.6 . .
N2 C15 H15A 109.6 . .
C14 C15 H15B 109.6 . .
N2 C15 H15B 109.6 . .
H15A C15 H15B 108.1 . .
C17 C16 N2 104.9(6) . .
C17 C16 H16A 110.8 . .
N2 C16 H16A 110.8 . .
C17 C16 H16B 110.8 . .
N2 C16 H16B 110.8 . .
H16A C16 H16B 108.8 . .
C16 C17 C7 105.2(6) . .
C16 C17 H17A 110.7 . .
C7 C17 H17A 110.7 . .
C16 C17 H17B 110.7 . .
C7 C17 H17B 110.7 . .
H17A C17 H17B 108.8 . .
C11 C18 C8 106.7(5) . .
C11 C18 C19 118.7(5) . .
C8 C18 C19 112.6(5) . .
C11 C18 H18A 106.0 . .
C8 C18 H18A 106.0 . .
C19 C18 H18A 106.0 . .
C14 C19 C20 109.2(5) . .
C14 C19 C18 113.2(5) . .
C20 C19 C18 106.1(5) . .
C14 C19 H19A 109.4 . .
C20 C19 H19A 109.4 . .
C18 C19 H19A 109.4 . .
C21 C20 C19 109.3(6) . .
C21 C20 H20A 109.8 . .
C19 C20 H20A 109.8 . .
C21 C20 H20B 109.8 . .
C19 C20 H20B 109.8 . .
H20A C20 H20B 108.3 . .
C20 C21 C7 115.8(5) . .
C20 C21 N2 110.8(5) . .
C7 C21 N2 104.2(5) . .
C20 C21 H21A 108.6 . .
C7 C21 H21A 108.6 . .
N2 C21 H21A 108.6 . .
O2 C22 H22A 109.5 . .
O2 C22 H22B 109.5 . .
H22A C22 H22B 109.5 . .
O2 C22 H22C 109.5 . .
H22A C22 H22C 109.5 . .
H22B C22 H22C 109.5 . .
O3 C23 H23A 109.5 . .
O3 C23 H23B 109.5 . .
H23A C23 H23B 109.5 . .
O3 C23 H23C 109.5 . .
H23A C23 H23C 109.5 . .
H23B C23 H23C 109.5 . .
C271 O7 C27 117.6(7) . .
O8 N4 O9 120.2(7) . .
O8 N4 C30 129.8(12) . .
O9 N4 C30 109.8(11) . .
O8 N4 C301 114.6(10) . .
O9 N4 C301 125.2(10) . .
C30 N4 C301 15.6(11) . .
O51 C24 O5 46.7(7) . .
O51 C24 O6 85.7(12) . .
O5 C24 O6 120.2(10) . .
O51 C24 O61 123.2(9) . .
O5 C24 O61 95.1(10) . .
O6 C24 O61 82.2(8) . .
O51 C24 C25 122.5(8) . .
O5 C24 C25 117.5(7) . .
O6 C24 C25 118.8(7) . .
O61 C24 C25 111.8(8) . .
N3 C25 N31 112.6(6) . .
N3 C25 C261 94.5(12) . .
N31 C25 C261 117.3(11) . .
N3 C25 C24 110.0(7) . .
N31 C25 C24 112.2(7) . .
C261 C25 C24 108.8(10) . .
N3 C25 C26 115.9(12) . .
N31 C25 C26 93.9(12) . .
C261 C25 C26 26.1(10) . .
C24 C25 C26 111.4(10) . .
N3 C25 H25A 106.3 . .
N31 C25 H25A 12.4 . .
C261 C25 H25A 129.4 . .
C24 C25 H25A 106.3 . .
C26 C25 H25A 106.3 . .
N3 C25 H25B 12.2 . .
N31 C25 H25B 105.3 . .
C261 C25 H25B 106.7 . .
C24 C25 H25B 105.7 . .
C26 C25 H25B 127.4 . .
H25A C25 H25B 97.3 . .
C27 N3 C25 123.9(10) . .
C27 N3 H25B 103.3 . .
C25 N3 H25B 27.0 . .
C27 N3 H3A 118.0 . .
C25 N3 H3A 118.0 . .
H25B N3 H3A 134.7 . .
C25 C26 H26A 109.5 . .
C25 C26 H26B 109.5 . .
H26A C26 H26B 109.5 . .
C25 C26 H26C 109.5 . .
H26A C26 H26C 109.5 . .
H26B C26 H26C 109.5 . .
N3 C27 O7 118.8(10) . .
N3 C27 C28 116.8(12) . 1_455
O7 C27 C28 124.3(11) . 1_455
N3 C27 H25B 17.0 . .
O7 C27 H25B 102.3 . .
C28 C27 H25B 132.7 1_455 .
C33 C28 C29 117.6(16) . .
C33 C28 C27 126.0(15) . 1_655
C29 C28 C27 116.1(15) . 1_655
C30 C29 C28 121.2(17) . .
C30 C29 H29B 119.4 . .
C28 C29 H29B 119.4 . .
N4 C30 C29 127.4(17) . .
N4 C30 C31 112.0(17) . .
C29 C30 C31 119.7(19) . .
C32 C31 C30 118(2) . .
C32 C31 H31 120.8 . .
C30 C31 H31 120.8 . .
C33 C32 C31 121(2) . .
C33 C32 H32B 119.4 . .
C31 C32 H32B 119.4 . .
C32 C33 C28 121.5(19) . .
C32 C33 H33B 119.2 . .
C28 C33 H33B 119.2 . .
C271 N31 C25 128.0(10) . .
C271 N31 H31B 116.0 . .
C25 N31 H31B 116.0 . .
C25 C261 H26D 109.5 . .
C25 C261 H26E 109.5 . .
H26D C261 H26E 109.5 . .
C25 C261 H26F 109.5 . .
H26D C261 H26F 109.5 . .
H26E C261 H26F 109.5 . .
N31 C271 O7 115.7(11) . .
N31 C271 C281 120.3(12) . .
O7 C271 C281 123.6(11) . .
C291 C281 C331 117.5(16) . .
C291 C281 C271 120.3(17) . .
C331 C281 C271 122.2(17) . .
C301 C291 C281 121(2) . .
C301 C291 H29A 119.6 . .
C281 C291 H29A 119.6 . .
C291 C301 C311 123.3(18) . .
C291 C301 N4 124.3(17) . .
C311 C301 N4 112.3(13) . .
C321 C311 C301 119.0(17) . .
C321 C311 H31A 120.5 . .
C301 C311 H31A 120.5 . .
C311 C321 C331 118.1(17) . .
C311 C321 H32A 120.9 . .
C331 C321 H32A 120.9 . .
C281 C331 C321 120.6(17) . .
C281 C331 H33A 119.7 . .
C321 C331 H33A 119.7 . .
C101 O101 H101 109.5 . .
O101 C101 C102 125(2) . .
O101 C101 H10C 106.2 . .
C102 C101 H10C 106.2 . .
O101 C101 H10D 106.2 . .
C102 C101 H10D 106.2 . .
H10C C101 H10D 106.4 . .
C101 C102 C103 97.4(18) . .
C101 C102 H10E 112.3 . .
C103 C102 H10E 112.3 . .
C101 C102 H10F 112.3 . .
C103 C102 H10F 112.3 . .
H10E C102 H10F 109.9 . .
C103 O103 H103 109.5 . .
O103 C103 C102 124(2) . .
O103 C103 H10G 106.2 . .
C102 C103 H10G 106.2 . .
O103 C103 H10H 106.2 . .
C102 C103 H10H 106.2 . .
H10G C103 H10H 106.4 . .
C111 O111 H111 109.5 . .
O111 C111 C112 116.7(19) . .
O111 C111 H11B 108.1 . .
C112 C111 H11B 108.1 . .
O111 C111 H11C 108.1 . .
C112 C111 H11C 108.1 . .
H11B C111 H11C 107.3 . .
C113 C112 C111 97.5(18) . .
C113 C112 H11D 112.3 . .
C111 C112 H11D 112.3 . .
C113 C112 H11E 112.3 . .
C111 C112 H11E 112.3 . .
H11D C112 H11E 109.9 . .
C113 O113 H113 109.5 . .
O113 C113 C112 116.7(19) . .
O113 C113 H11F 108.1 . .
C112 C113 H11F 108.1 . .
O113 C113 H11G 108.1 . .
C112 C113 H11G 108.1 . .
H11F C113 H11G 107.3 . .
C121 O121 H121 109.5 . .
O121 C121 C122 116.8(19) . .
O121 C121 H12C 108.1 . .
C122 C121 H12C 108.1 . .
O121 C121 H12D 108.1 . .
C122 C121 H12D 108.1 . .
H12C C121 H12D 107.3 . .
C121 C122 C123 97.3(18) . .
C121 C122 H12E 112.3 . .
C123 C122 H12E 112.3 . .
C121 C122 H12F 112.3 . .
C123 C122 H12F 112.3 . .
H12E C122 H12F 109.9 . .
C123 O123 H123 109.5 . .
O123 C123 C122 116.5(19) . .
O123 C123 H12G 108.2 . .
C122 C123 H12G 108.2 . .
O123 C123 H12H 108.2 . .
C122 C123 H12H 108.2 . .
H12G C123 H12H 107.3 . .
C131 O131 H131 109.5 . .
O131 C131 C132 124(2) . .
O131 C131 H13B 106.3 . .
C132 C131 H13B 106.3 . .
O131 C131 H13C 106.3 . .
C132 C131 H13C 106.3 . .
H13B C131 H13C 106.4 . .
C133 C132 C131 97.3(18) . .
C133 C132 H13D 112.3 . .
C131 C132 H13D 112.3 . .
C133 C132 H13E 112.3 . .
C131 C132 H13E 112.3 . .
H13D C132 H13E 109.9 . .
C133 O133 H133 109.5 . .
O133 C133 C132 125(2) . .
O133 C133 H13F 106.2 . .
C132 C133 H13F 106.2 . .
O133 C133 H13G 106.2 . .
C132 C133 H13G 106.2 . .
H13F C133 H13G 106.4 . .

loop_
_geom_bond_atom_site_label_1
_geom_bond_atom_site_label_2
_geom_bond_distance
_geom_bond_site_symmetry_2
O1 C11 1.425(7) .
O1 C12 1.458(8) .
O2 C2 1.359(7) .
O2 C22 1.432(7) .
O3 C3 1.376(7) .
O3 C23 1.416(8) .
O4 C9 1.230(8) .
N1 C9 1.358(7) .
N1 C6 1.418(6) .
N1 C8 1.477(7) .
N2 C16 1.495(10) .
N2 C15 1.510(8) .
N2 C21 1.547(8) .
N2 H2A 0.9100 .
C1 C6 1.375(8) .
C1 C2 1.381(8) .
C1 H1A 0.9300 .
C2 C3 1.405(8) .
C3 C4 1.350(8) .
C4 C5 1.390(7) .
C4 H4A 0.9300 .
C5 C6 1.398(7) .
C5 C7 1.494(8) .
C7 C21 1.540(9) .
C7 C17 1.551(9) .
C7 C8 1.556(7) .
C8 C18 1.525(8) .
C8 H8A 0.9800 .
C9 C10 1.504(9) .
C10 C11 1.533(9) .
C10 H10A 0.9700 .
C10 H10B 0.9700 .
C11 C18 1.516(8) .
C11 H11A 0.9800 .
C12 C13 1.500(9) .
C12 H12A 0.9700 .
C12 H12B 0.9700 .
C13 C14 1.316(9) .
C13 H13A 0.9300 .
C14 C15 1.497(9) .
C14 C19 1.506(9) .
C15 H15A 0.9700 .
C15 H15B 0.9700 .
C16 C17 1.489(8) .
C16 H16A 0.9700 .
C16 H16B 0.9700 .
C17 H17A 0.9700 .
C17 H17B 0.9700 .
C18 C19 1.536(8) .
C18 H18A 0.9800 .
C19 C20 1.534(8) .
C19 H19A 0.9800 .
C20 C21 1.498(10) .
C20 H20A 0.9700 .
C20 H20B 0.9700 .
C21 H21A 0.9800 .
C22 H22A 0.9600 .
C22 H22B 0.9600 .
C22 H22C 0.9600 .
C23 H23A 0.9600 .
C23 H23B 0.9600 .
C23 H23C 0.9600 .
O5 C24 1.261(14) .
O6 C24 1.278(11) .
O51 C24 1.139(12) .
O61 C24 1.362(12) .
O7 C271 1.376(13) .
O7 C27 1.426(14) .
O8 N4 1.194(9) .
O9 N4 1.239(10) .
N4 C30 1.30(2) .
N4 C301 1.594(17) .
C24 C25 1.560(9) .
C25 N3 1.337(12) .
C25 N31 1.384(11) .
C25 C261 1.50(2) .
C25 C26 1.57(3) .
C25 H25A 0.9800 .
C25 H25B 0.9600 .
N3 C27 1.323(15) .
N3 H25B 0.4470 .
N3 H3A 0.8600 .
C26 H26A 0.9600 .
C26 H26B 0.9600 .
C26 H26C 0.9600 .
C27 C28 1.51(2) 1_455
C28 C33 1.39(3) .
C28 C29 1.40(3) .
C28 C27 1.51(2) 1_655
C29 C30 1.37(3) .
C29 H29B 0.9300 .
C30 C31 1.42(3) .
C31 C32 1.38(3) .
C31 H31 0.9300 .
C32 C33 1.36(3) .
C32 H32B 0.9300 .
C33 H33B 0.9300 .
N31 C271 1.310(14) .
N31 H31B 0.8600 .
C261 H26D 0.9600 .
C261 H26E 0.9600 .
C261 H26F 0.9600 .
C271 C281 1.47(2) .
C281 C291 1.36(3) .
C281 C331 1.37(3) .
C291 C301 1.33(2) .
C291 H29A 0.9300 .
C301 C311 1.39(3) .
C311 C321 1.31(2) .
C311 H31A 0.9300 .
C321 C331 1.47(3) .
C321 H32A 0.9300 .
C331 H33A 0.9300 .
O101 C101 1.23(2) .
O101 H101 0.8200 .
C101 C102 1.55(2) .
C101 H10C 0.9700 .
C101 H10D 0.9700 .
C102 C103 1.55(2) .
C102 H10E 0.9700 .
C102 H10F 0.9700 .
O103 C103 1.23(2) .
O103 H103 0.8200 .
C103 H10G 0.9700 .
C103 H10H 0.9700 .
O111 C111 1.23(2) .
O111 H111 0.8200 .
C111 C112 1.55(2) .
C111 H11B 0.9700 .
C111 H11C 0.9700 .
C112 C113 1.55(2) .
C112 H11D 0.9700 .
C112 H11E 0.9700 .
O113 C113 1.23(2) .
O113 H113 0.8200 .
C113 H11F 0.9700 .
C113 H11G 0.9700 .
O121 C121 1.23(2) .
O121 H121 0.8200 .
C121 C122 1.55(2) .
C121 H12C 0.9700 .
C121 H12D 0.9700 .
C122 C123 1.56(2) .
C122 H12E 0.9700 .
C122 H12F 0.9700 .
O123 C123 1.23(2) .
O123 H123 0.8200 .
C123 H12G 0.9700 .
C123 H12H 0.9700 .
O131 C131 1.23(2) .
O131 H131 0.8200 .
C131 C132 1.56(2) .
C131 H13B 0.9700 .
C131 H13C 0.9700 .
C132 C133 1.55(2) .
C132 H13D 0.9700 .
C132 H13E 0.9700 .
O133 C133 1.23(2) .
O133 H133 0.8200 .
C133 H13F 0.9700 .
C133 H13G 0.9700 .

loop_
_geom_hbond_atom_site_label_D
_geom_hbond_atom_site_label_H
_geom_hbond_atom_site_label_A
_geom_hbond_distance_DH
_geom_hbond_distance_HA
_geom_hbond_distance_DA
_geom_hbond_angle_DHA
_geom_hbond_site_symmetry_A
N2 H2A O51 0.91 1.74 2.640(12) 171.8 3_655
N2 H2A O5 0.91 1.85 2.712(13) 156.5 3_655
O101 H101 O5 0.82 2.27 2.93(4) 137.7 1_655
O111 H111 O51 0.82 2.45 3.17(3) 147.4 1_655
O113 H113 O51 0.82 2.52 3.29(4) 156.4 .
O121 H121 O7 0.82 2.24 2.86(3) 132.6 1_655
O123 H123 O4 0.82 1.96 2.77(3) 168.3 .
O131 H131 O4 0.82 2.52 3.28(6) 154.2 .

loop_
_geom_torsion_atom_site_label_1
_geom_torsion_atom_site_label_2
_geom_torsion_atom_site_label_3
_geom_torsion_atom_site_label_4
_geom_torsion
_geom_torsion_site_symmetry_1
_geom_torsion_site_symmetry_4
C22 O2 C2 C1 4.4(11) . .
C22 O2 C2 C3 -177.2(6) . .
C6 C1 C2 O2 -178.9(6) . .
C6 C1 C2 C3 2.8(11) . .
C23 O3 C3 C4 2.9(11) . .
C23 O3 C3 C2 -179.0(7) . .
O2 C2 C3 C4 177.0(6) . .
C1 C2 C3 C4 -4.6(10) . .
O2 C2 C3 O3 -1.3(9) . .
C1 C2 C3 O3 177.1(6) . .
O3 C3 C4 C5 -179.1(7) . .
C2 C3 C4 C5 2.9(11) . .
C3 C4 C5 C6 0.5(10) . .
C3 C4 C5 C7 -174.7(7) . .
C2 C1 C6 C5 0.6(10) . .
C2 C1 C6 N1 -176.7(7) . .
C4 C5 C6 C1 -2.3(10) . .
C7 C5 C6 C1 173.8(6) . .
C4 C5 C6 N1 175.5(6) . .
C7 C5 C6 N1 -8.3(8) . .
C9 N1 C6 C1 19.1(12) . .
C8 N1 C6 C1 174.7(7) . .
C9 N1 C6 C5 -158.5(7) . .
C8 N1 C6 C5 -2.9(8) . .
C4 C5 C7 C21 -43.5(10) . .
C6 C5 C7 C21 141.0(5) . .
C4 C5 C7 C17 71.7(10) . .
C6 C5 C7 C17 -103.8(6) . .
C4 C5 C7 C8 -169.1(7) . .
C6 C5 C7 C8 15.4(7) . .
C9 N1 C8 C18 46.2(7) . .
C6 N1 C8 C18 -110.8(5) . .
C9 N1 C8 C7 169.1(6) . .
C6 N1 C8 C7 12.2(7) . .
C5 C7 C8 N1 -16.1(7) . .
C21 C7 C8 N1 -142.5(5) . .
C17 C7 C8 N1 104.0(6) . .
C5 C7 C8 C18 99.6(6) . .
C21 C7 C8 C18 -26.9(7) . .
C17 C7 C8 C18 -140.4(6) . .
C6 N1 C9 O4 -18.7(11) . .
C8 N1 C9 O4 -172.2(7) . .
C6 N1 C9 C10 158.2(6) . .
C8 N1 C9 C10 4.7(10) . .
O4 C9 C10 C11 145.7(7) . .
N1 C9 C10 C11 -31.3(10) . .
C12 O1 C11 C18 -66.8(7) . .
C12 O1 C11 C10 170.5(5) . .
C9 C10 C11 O1 128.0(6) . .
C9 C10 C11 C18 3.2(9) . .
C11 O1 C12 C13 87.8(7) . .
O1 C12 C13 C14 -64.7(9) . .
C12 C13 C14 C15 179.5(7) . .
C12 C13 C14 C19 -3.7(11) . .
C13 C14 C15 N2 -126.9(7) . .
C19 C14 C15 N2 56.0(9) . .
C16 N2 C15 C14 76.3(9) . .
C21 N2 C15 C14 -46.8(8) . .
C15 N2 C16 C17 -138.6(5) . .
C21 N2 C16 C17 -13.7(6) . .
N2 C16 C17 C7 33.9(6) . .
C5 C7 C17 C16 -164.2(5) . .
C21 C7 C17 C16 -40.6(6) . .
C8 C7 C17 C16 80.9(6) . .
O1 C11 C18 C8 -72.5(6) . .
C10 C11 C18 C8 46.3(7) . .
O1 C11 C18 C19 56.0(8) . .
C10 C11 C18 C19 174.8(6) . .
N1 C8 C18 C11 -71.3(5) . .
C7 C8 C18 C11 174.2(5) . .
N1 C8 C18 C19 156.8(5) . .
C7 C8 C18 C19 42.2(6) . .
C13 C14 C19 C20 178.5(6) . .
C15 C14 C19 C20 -4.5(8) . .
C13 C14 C19 C18 60.5(8) . .
C15 C14 C19 C18 -122.4(6) . .
C11 C18 C19 C14 -67.5(7) . .
C8 C18 C19 C14 58.2(6) . .
C11 C18 C19 C20 172.7(6) . .
C8 C18 C19 C20 -61.6(6) . .
C14 C19 C20 C21 -54.4(7) . .
C18 C19 C20 C21 67.9(7) . .
C19 C20 C21 C7 -55.6(7) . .
C19 C20 C21 N2 62.8(7) . .
C5 C7 C21 C20 -86.0(6) . .
C17 C7 C21 C20 152.9(5) . .
C8 C7 C21 C20 34.0(8) . .
C5 C7 C21 N2 152.1(5) . .
C17 C7 C21 N2 30.9(5) . .
C8 C7 C21 N2 -87.9(6) . .
C16 N2 C21 C20 -136.8(5) . .
C15 N2 C21 C20 -10.5(7) . .
C16 N2 C21 C7 -11.6(6) . .
C15 N2 C21 C7 114.6(5) . .
O51 C24 C25 N3 36.6(16) . .
O5 C24 C25 N3 90.8(13) . .
O6 C24 C25 N3 -67.8(12) . .
O61 C24 C25 N3 -160.8(9) . .
O51 C24 C25 N31 -89.6(15) . .
O5 C24 C25 N31 -35.4(14) . .
O6 C24 C25 N31 166.0(10) . .
O61 C24 C25 N31 73.0(10) . .
O51 C24 C25 C261 138.9(17) . .
O5 C24 C25 C261 -166.9(15) . .
O6 C24 C25 C261 34.5(15) . .
O61 C24 C25 C261 -58.5(15) . .
O51 C24 C25 C26 166.6(17) . .
O5 C24 C25 C26 -139.3(15) . .
O6 C24 C25 C26 62.2(16) . .
O61 C24 C25 C26 -30.8(15) . .
N31 C25 N3 C27 10.4(15) . .
C261 C25 N3 C27 132.5(14) . .
C24 C25 N3 C27 -115.6(12) . .
C26 C25 N3 C27 116.9(16) . .
C25 N3 C27 O7 5.0(19) . .
C25 N3 C27 C28 -179.3(11) . 1_455
C271 O7 C27 N3 -17.7(16) . .
C271 O7 C27 C28 167.0(13) . 1_455
C33 C28 C29 C30 -3(3) . .
C27 C28 C29 C30 -177.7(18) 1_655 .
O8 N4 C30 C29 171.0(16) . .
O9 N4 C30 C29 -14(3) . .
C301 N4 C30 C29 157(8) . .
O8 N4 C30 C31 2(3) . .
O9 N4 C30 C31 177.5(16) . .
C301 N4 C30 C31 -11(5) . .
C28 C29 C30 N4 -170.6(18) . .
C28 C29 C30 C31 -3(3) . .
N4 C30 C31 C32 175(2) . .
C29 C30 C31 C32 5(4) . .
C30 C31 C32 C33 -2(4) . .
C31 C32 C33 C28 -4(4) . .
C29 C28 C33 C32 6(3) . .
C27 C28 C33 C32 -180(2) 1_655 .
N3 C25 N31 C271 -15.5(14) . .
C261 C25 N31 C271 -123.6(15) . .
C24 C25 N31 C271 109.3(11) . .
C26 C25 N31 C271 -135.6(14) . .
C25 N31 C271 O7 3.4(17) . .
C25 N31 C271 C281 175.7(13) . .
C27 O7 C271 N31 13.3(14) . .
C27 O7 C271 C281 -158.7(15) . .
N31 C271 C281 C291 178.3(16) . .
O7 C271 C281 C291 -10(3) . .
N31 C271 C281 C331 -4(3) . .
O7 C271 C281 C331 167.6(15) . .
C331 C281 C291 C301 3(3) . .
C271 C281 C291 C301 -178.8(19) . .
C281 C291 C301 C311 2(3) . .
C281 C291 C301 N4 -176.0(18) . .
O8 N4 C301 C291 12(2) . .
O9 N4 C301 C291 -169.7(17) . .
C30 N4 C301 C291 -180(100) . .
O8 N4 C301 C311 -166.2(14) . .
O9 N4 C301 C311 12(2) . .
C30 N4 C301 C311 2(5) . .
C291 C301 C311 C321 -1(3) . .
N4 C301 C311 C321 176.6(15) . .
C301 C311 C321 C331 -4(3) . .
C291 C281 C331 C321 -9(3) . .
C271 C281 C331 C321 173.7(16) . .
C311 C321 C331 C281 9(3) . .
O101 C101 C102 C103 177(6) . .
C101 C102 C103 O103 177(8) . .
O111 C111 C112 C113 169(4) . .
C111 C112 C113 O113 -157(4) . .
O121 C121 C122 C123 -179(5) . .
C121 C122 C123 O123 97(5) . .
O131 C131 C132 C133 25(11) . .
C131 C132 C133 O133 -124(7) . .
